data_9000179
loop_
_publ_author_name
'Dollase, W. A.'

_publ_section_title
;
 Refinement and comparison of the structures of zoisite and clinozoisite
;
_journal_name_full 'American Mineralogist'
_journal_page_first 1882
_journal_page_last 1898
_journal_volume 53
_journal_year 1968
_chemical_formula_sum 'Al3 Ca2 H O13 Si3'
_chemical_name_mineral Zoisite
_space_group_IT_number 62
_symmetry_space_group_name_Hall '-P 2ac 2n'
_symmetry_space_group_name_H-M 'P n m a'
_cell_angle_alpha 90
_cell_angle_beta 90
_cell_angle_gamma 90
_cell_length_a 16.212
_cell_length_b 5.559
_cell_length_c 10.036
_cell_formula_units_Z 4
_cell_volume 904.469
_database_code_amcsd 0000184
_exptl_crystal_density_diffrn 3.337
_cod_original_cell_volume 904.470
_cod_original_formula_sum 'Ca2 Si3 Al3 H O13'
_cod_database_code 9000179

loop_
_space_group_symop_operation_xyz
x,y,z
x,1/2-y,z
-x,1/2+y,-z
1/2-x,1/2+y,1/2+z
1/2+x,1/2-y,1/2-z
1/2+x,y,1/2-z
1/2-x,-y,1/2+z
-x,-y,-z

loop_
_atom_site_label
_atom_site_fract_x
_atom_site_fract_y
_atom_site_fract_z
_atom_site_U_iso_or_equiv
Ca1 0.36670 0.25000 0.43760 0.00912
Ca2 0.45180 0.25000 0.11500 0.01077
Si1 0.08160 0.25000 0.10640 0.00380
Si2 0.41040 0.75000 0.28210 0.00507
Si3 0.16010 0.25000 0.43560 0.00760
Al12 0.24960 0.99710 0.18990 0.00671
Al3 0.10540 0.75000 0.30060 0.00380
H 0.26000 0.25000 0.95000 0.00633
O1 0.13170 0.00000 0.14510 0.00507
O2 0.10120 0.01500 0.43000 0.00633
O3 0.35840 0.99000 0.24520 0.00507
O4 0.21780 0.75000 0.30100 0.00507
O5 0.22730 0.25000 0.31200 0.00253
O6 0.27130 0.75000 0.06000 0.00380
O7 0.99050 0.25000 0.16400 0.00507
O8 0.99540 0.75000 0.29500 0.00760
O9 0.42090 0.75000 0.44300 0.00887
O10 0.26800 0.25000 0.07400 0.00887

loop_
_cod_related_entry_id
_cod_related_entry_database
_cod_related_entry_code
1 AMCSD 0000184
